data_4080920
loop_
_publ_author_name
'Saleem, Fariha'
'Rao, Gyandshwar Kumar'
'Kumar, Arun'
'Mukherjee, Goutam'
'Singh, Ajai K.'

_publ_section_title
;
 Half-Sandwich Ruthenium(II) Complexes of Click Generated 1,2,3-Triazole
 Based Organosulfur/-selenium Ligands: Structural and Donor Site Dependent
 Catalytic Oxidation and Transfer Hydrogenation Aspects
;
_journal_issue 13
_journal_name_full Organometallics
_journal_page_first 3595
_journal_paper_doi 10.1021/om400057e
_journal_volume 32
_journal_year 2013
_chemical_formula_moiety 'C21 H19 Cl N3 Ru Se, F6 P, O '
_chemical_formula_sum 'C21 H19 Cl F6 N3 O P Ru Se'
_chemical_formula_weight 689.84
_chemical_name_systematic
; 
 ? 
;
_space_group_IT_number 14
_symmetry_cell_setting monoclinic
_symmetry_space_group_name_Hall '-P 2yn'
_symmetry_space_group_name_H-M 'P 1 21/n 1'
_atom_sites_solution_hydrogens geom
_atom_sites_solution_primary direct
_atom_sites_solution_secondary difmap
_audit_creation_method SHELXL-97
_cell_angle_alpha 90.00
_cell_angle_beta 102.354(4)
_cell_angle_gamma 90.00
_cell_formula_units_Z 4
_cell_length_a 10.871(2)
_cell_length_b 13.809(3)
_cell_length_c 17.395(3)
_cell_measurement_reflns_used 1820
_cell_measurement_temperature 298(2)
_cell_measurement_theta_max 18.32
_cell_measurement_theta_min 2.40
_cell_volume 2550.8(8)
_computing_cell_refinement 'Bruker SMART'
_computing_data_collection 'Bruker SMART'
_computing_data_reduction 'Bruker SAINT'
_computing_molecular_graphics 'Bruker SHELXTL'
_computing_publication_material 'Bruker SHELXTL'
_computing_structure_refinement 'SHELXL-97 (Sheldrick, 1997)'
_computing_structure_solution 'SHELXS-97 (Sheldrick, 1990)'
_diffrn_ambient_temperature 298(2)
_diffrn_measured_fraction_theta_full 1.000
_diffrn_measured_fraction_theta_max 1.000
_diffrn_measurement_device_type 'CCD area detector'
_diffrn_measurement_method 'phi and omega scans'
_diffrn_radiation_monochromator graphite
_diffrn_radiation_source 'fine-focus sealed tube'
_diffrn_radiation_type MoK\a
_diffrn_radiation_wavelength 0.71073
_diffrn_reflns_av_R_equivalents 0.0991
_diffrn_reflns_av_sigmaI/netI 0.0951
_diffrn_reflns_limit_h_max 12
_diffrn_reflns_limit_h_min -12
_diffrn_reflns_limit_k_max 16
_diffrn_reflns_limit_k_min -16
_diffrn_reflns_limit_l_max 20
_diffrn_reflns_limit_l_min -20
_diffrn_reflns_number 24120
_diffrn_reflns_theta_full 25.00
_diffrn_reflns_theta_max 25.00
_diffrn_reflns_theta_min 1.90
_exptl_absorpt_coefficient_mu 2.272
_exptl_absorpt_correction_T_max 0.709
_exptl_absorpt_correction_T_min 0.587
_exptl_absorpt_correction_type multi-scan
_exptl_absorpt_process_details '(SADABS; Bruker, 2000)'
_exptl_crystal_colour red
_exptl_crystal_density_diffrn 1.796
_exptl_crystal_density_meas 1.796
_exptl_crystal_density_method 'not measured'
_exptl_crystal_description block
_exptl_crystal_F_000 1352.0
_exptl_crystal_size_max 0.44
_exptl_crystal_size_mid 0.20
_exptl_crystal_size_min 0.15
_refine_diff_density_max 0.683
_refine_diff_density_min -0.655
_refine_diff_density_rms 0.108
_refine_ls_extinction_method none
_refine_ls_goodness_of_fit_ref 1.079
_refine_ls_hydrogen_treatment constr
_refine_ls_matrix_type full
_refine_ls_number_parameters 316
_refine_ls_number_reflns 4488
_refine_ls_number_restraints 0
_refine_ls_restrained_S_all 1.079
_refine_ls_R_factor_all 0.0849
_refine_ls_R_factor_gt 0.0616
_refine_ls_shift/su_max 0.001
_refine_ls_shift/su_mean 0.000
_refine_ls_structure_factor_coef Fsqd
_refine_ls_weighting_details 'calc w=1/[\s^2^(Fo^2^)+(0.0000P)^2^+4.3962P] where P=(Fo^2^+2Fc^2^)/3'
_refine_ls_weighting_scheme calc
_refine_ls_wR_factor_gt 0.1212
_refine_ls_wR_factor_ref 0.1301
_reflns_number_gt 3542
_reflns_number_total 4488
_reflns_threshold_expression >2sigma(I)
_cod_data_source_file om400057e_si_002.cif
_cod_data_source_block Complex_4
_cod_depositor_comments
;
The following automatic conversions were performed:

'_symmetry_cell_setting' value 'Monoclinic' changed to 'monoclinic'
according to /home/saulius/struct/CIF-dictionaries/cif_core.dic
dictionary named 'cif_core.dic' version 2.4.2 from 2011-04-26.

Automatic conversion script
Id: cif_fix_values 1891 2012-01-12 08:04:46Z andrius 
;
_cod_original_sg_symbol_Hall '-P 2yn '
_cod_original_sg_symbol_H-M P2(1)/n
_cod_original_formula_sum ' C21 H19 Cl F6 N3 O P Ru Se '
_cod_database_code 4080920

loop_
_symmetry_equiv_pos_as_xyz
'x, y, z'
'-x+1/2, y+1/2, -z+1/2'
'-x, -y, -z'
'x-1/2, -y-1/2, z-1/2'

loop_
_atom_site_label
_atom_site_type_symbol
_atom_site_fract_x
_atom_site_fract_y
_atom_site_fract_z
_atom_site_U_iso_or_equiv
_atom_site_adp_type
_atom_site_occupancy
_atom_site_symmetry_multiplicity
_atom_site_calc_flag
_atom_site_refinement_flags
Ru1 Ru 0.17571(5) 1.10842(4) 0.19890(3) 0.03286(18) Uani 1 1 d .
Se1 Se 0.35338(7) 1.12969(5) 0.13114(4) 0.0421(2) Uani 1 1 d .
Cl1 Cl 0.25109(17) 1.26152(12) 0.25345(11) 0.0503(5) Uani 1 1 d .
N2 N 0.3158(5) 1.0462(4) 0.2843(3) 0.0330(12) Uani 1 1 d .
N3 N 0.3004(5) 0.9919(4) 0.3429(3) 0.0334(12) Uani 1 1 d .
C7 C 0.4870(6) 1.1026(5) 0.2242(4) 0.0422(17) Uani 1 1 d .
H7A H 0.5549 1.0676 0.2084 0.051 Uiso 1 1 calc R
H7B H 0.5207 1.1631 0.2481 0.051 Uiso 1 1 calc R
N1 N 0.4387(5) 1.0456(4) 0.2813(3) 0.0345(12) Uani 1 1 d .
C19 C 0.0238(8) 1.1136(8) 0.0958(5) 0.072(3) Uani 1 1 d .
H19 H 0.0366 1.1463 0.0481 0.087 Uiso 1 1 calc R
C8 C 0.5034(6) 0.9909(5) 0.3402(4) 0.0408(17) Uani 1 1 d .
H8 H 0.5895 0.9787 0.3521 0.049 Uiso 1 1 calc R
C9 C 0.4143(6) 0.9572(4) 0.3788(4) 0.0364(15) Uani 1 1 d .
C10 C 0.4303(7) 0.8926(5) 0.4484(4) 0.0423(17) Uani 1 1 d .
C11 C 0.5493(8) 0.8653(5) 0.4894(4) 0.0476(19) Uani 1 1 d .
H11 H 0.6206 0.8867 0.4731 0.057 Uiso 1 1 calc R
C15 C 0.3249(8) 0.8585(5) 0.4732(5) 0.056(2) Uani 1 1 d .
H15 H 0.2445 0.8745 0.4455 0.068 Uiso 1 1 calc R
C1 C 0.3558(6) 1.0130(5) 0.0702(4) 0.0434(17) Uani 1 1 d .
C16 C 0.0249(7) 1.0350(8) 0.2403(6) 0.073(3) Uani 1 1 d .
H16 H 0.0405 1.0135 0.2952 0.087 Uiso 1 1 calc R
C17 C 0.0642(8) 0.9763(6) 0.1855(8) 0.076(3) Uani 1 1 d .
H17 H 0.1044 0.9138 0.2016 0.092 Uiso 1 1 calc R
C20 C -0.0112(7) 1.1660(6) 0.1536(7) 0.071(3) Uani 1 1 d .
H20 H -0.0217 1.2361 0.1468 0.085 Uiso 1 1 calc R
C2 C 0.3809(8) 0.9232(6) 0.1042(5) 0.061(2) Uani 1 1 d .
H2 H 0.4008 0.9168 0.1587 0.073 Uiso 1 1 calc R
C14 C 0.3408(9) 0.8003(6) 0.5396(5) 0.067(2) Uani 1 1 d .
H14 H 0.2703 0.7786 0.5569 0.081 Uiso 1 1 calc R
C6 C 0.3239(7) 1.0242(7) -0.0106(5) 0.059(2) Uani 1 1 d .
H6 H 0.3078 1.0853 -0.0330 0.071 Uiso 1 1 calc R
C18 C 0.0658(8) 1.0145(8) 0.1113(7) 0.081(3) Uani 1 1 d .
H18 H 0.1051 0.9790 0.0741 0.097 Uiso 1 1 calc R
C21 C -0.0127(8) 1.1273(8) 0.2235(6) 0.072(3) Uani 1 1 d .
H21 H -0.0228 1.1702 0.2666 0.086 Uiso 1 1 calc R
C12 C 0.5613(9) 0.8056(6) 0.5550(5) 0.065(2) Uani 1 1 d .
H12 H 0.6410 0.7870 0.5822 0.078 Uiso 1 1 calc R
C13 C 0.4574(10) 0.7743(5) 0.5800(5) 0.068(3) Uani 1 1 d .
H13 H 0.4664 0.7353 0.6245 0.081 Uiso 1 1 calc R
C4 C 0.3435(9) 0.8531(8) -0.0244(7) 0.083(3) Uani 1 1 d .
H4 H 0.3398 0.7988 -0.0564 0.100 Uiso 1 1 calc R
C5 C 0.3165(8) 0.9414(9) -0.0580(5) 0.078(3) Uani 1 1 d .
H5 H 0.2932 0.9470 -0.1125 0.094 Uiso 1 1 calc R
C3 C 0.3762(9) 0.8421(7) 0.0563(6) 0.078(3) Uani 1 1 d .
H3 H 0.3949 0.7812 0.0784 0.094 Uiso 1 1 calc R
P1 P 0.7717(2) 0.84567(15) 0.26799(15) 0.0618(6) Uani 1 1 d .
F1 F 0.7383(6) 0.8389(5) 0.3515(4) 0.121(2) Uani 1 1 d .
F4 F 0.7710(5) 0.9599(4) 0.2755(4) 0.108(2) Uani 1 1 d .
F2 F 0.9170(5) 0.8429(5) 0.3053(5) 0.125(3) Uani 1 1 d .
F3 F 0.8082(8) 0.8577(6) 0.1875(5) 0.151(3) Uani 1 1 d .
F5 F 0.6272(5) 0.8490(4) 0.2337(4) 0.111(2) Uani 1 1 d .
F6 F 0.7718(6) 0.7333(4) 0.2634(6) 0.144(3) Uani 1 1 d .
O1 O 0.0166(18) 0.0568(12) 0.4710(10) 0.283(9) Uani 1 1 d .

loop_
_atom_site_aniso_label
_atom_site_aniso_U_11
_atom_site_aniso_U_22
_atom_site_aniso_U_33
_atom_site_aniso_U_23
_atom_site_aniso_U_13
_atom_site_aniso_U_12
Ru1 0.0327(3) 0.0283(3) 0.0355(3) 0.0054(2) 0.0024(2) -0.0013(2)
Se1 0.0494(5) 0.0399(4) 0.0382(4) 0.0065(3) 0.0119(3) -0.0047(3)
Cl1 0.0578(12) 0.0345(9) 0.0541(12) -0.0043(8) 0.0015(9) -0.0032(8)
N2 0.034(3) 0.033(3) 0.032(3) 0.004(2) 0.005(2) 0.006(2)
N3 0.043(3) 0.029(3) 0.026(3) 0.004(2) 0.004(2) 0.001(2)
C7 0.030(4) 0.055(4) 0.042(4) -0.003(3) 0.008(3) -0.006(3)
N1 0.029(3) 0.040(3) 0.036(3) -0.003(3) 0.011(2) -0.003(2)
C19 0.052(5) 0.106(8) 0.048(5) 0.032(5) -0.013(4) -0.028(5)
C8 0.030(4) 0.049(4) 0.039(4) -0.003(3) -0.003(3) 0.011(3)
C9 0.046(4) 0.029(3) 0.033(4) -0.006(3) 0.005(3) 0.002(3)
C10 0.063(5) 0.031(4) 0.029(4) -0.006(3) -0.002(3) 0.007(3)
C11 0.064(5) 0.033(4) 0.041(4) -0.005(3) -0.002(4) 0.001(3)
C15 0.068(6) 0.047(5) 0.053(5) 0.009(4) 0.010(4) -0.005(4)
C1 0.040(4) 0.051(4) 0.040(4) -0.003(3) 0.011(3) -0.002(3)
C16 0.033(5) 0.099(8) 0.077(7) 0.046(6) -0.009(4) -0.031(5)
C17 0.040(5) 0.037(5) 0.137(10) 0.007(6) -0.014(6) -0.010(4)
C20 0.034(5) 0.055(5) 0.116(9) 0.024(6) 0.000(5) 0.009(4)
C2 0.065(6) 0.060(5) 0.057(5) -0.007(4) 0.013(4) 0.000(4)
C14 0.090(7) 0.055(5) 0.056(5) 0.015(4) 0.015(5) -0.007(5)
C6 0.050(5) 0.086(6) 0.045(5) 0.000(4) 0.016(4) -0.004(4)
C18 0.045(5) 0.096(8) 0.095(8) -0.063(7) 0.001(5) -0.023(5)
C21 0.047(5) 0.099(8) 0.072(7) -0.013(6) 0.017(5) -0.013(5)
C12 0.090(7) 0.053(5) 0.041(5) 0.000(4) -0.008(5) 0.025(5)
C13 0.124(9) 0.037(4) 0.039(5) 0.010(4) 0.009(5) 0.016(5)
C4 0.084(7) 0.090(8) 0.080(8) -0.037(6) 0.031(6) -0.018(6)
C5 0.058(6) 0.130(9) 0.049(6) -0.031(6) 0.017(4) -0.013(6)
C3 0.092(7) 0.053(5) 0.093(8) -0.013(5) 0.026(6) -0.003(5)
P1 0.0501(13) 0.0497(13) 0.0959(18) 0.0155(12) 0.0389(13) 0.0085(10)
F1 0.132(6) 0.138(5) 0.111(5) 0.048(4) 0.070(4) 0.034(4)
F4 0.102(4) 0.056(3) 0.179(6) 0.012(4) 0.063(4) 0.002(3)
F2 0.053(3) 0.103(5) 0.218(8) 0.038(5) 0.029(4) 0.010(3)
F3 0.185(8) 0.169(7) 0.133(6) -0.003(5) 0.112(6) 0.024(6)
F5 0.063(4) 0.105(4) 0.158(6) -0.012(4) 0.010(4) 0.009(3)
F6 0.093(4) 0.049(3) 0.313(10) -0.007(5) 0.096(6) 0.005(3)
O1 0.288(19) 0.31(2) 0.25(2) -0.114(17) 0.053(15) 0.01(2)

loop_
_atom_type_symbol
_atom_type_description
_atom_type_scat_dispersion_real
_atom_type_scat_dispersion_imag
_atom_type_scat_source
C C 0.0033 0.0016 'International Tables Vol C Tables 4.2.6.8 and 6.1.1.4'
H H 0.0000 0.0000 'International Tables Vol C Tables 4.2.6.8 and 6.1.1.4'
N N 0.0061 0.0033 'International Tables Vol C Tables 4.2.6.8 and 6.1.1.4'
F F 0.0171 0.0103 'International Tables Vol C Tables 4.2.6.8 and 6.1.1.4'
P P 0.1023 0.0942 'International Tables Vol C Tables 4.2.6.8 and 6.1.1.4'
Cl Cl 0.1484 0.1585 'International Tables Vol C Tables 4.2.6.8 and 6.1.1.4'
Se Se -0.0929 2.2259 'International Tables Vol C Tables 4.2.6.8 and 6.1.1.4'
Ru Ru -1.2594 0.8363 'International Tables Vol C Tables 4.2.6.8 and 6.1.1.4'
O O 0.0106 0.0060 'International Tables Vol C Tables 4.2.6.8 and 6.1.1.4'

loop_
_geom_angle_atom_site_label_1
_geom_angle_atom_site_label_2
_geom_angle_atom_site_label_3
_geom_angle
N2 Ru1 C18 117.9(4)
N2 Ru1 C19 157.1(3)
C18 Ru1 C19 39.2(4)
N2 Ru1 C20 154.3(3)
C18 Ru1 C20 68.2(4)
C19 Ru1 C20 36.5(4)
N2 Ru1 C17 92.1(3)
C18 Ru1 C17 37.7(4)
C19 Ru1 C17 68.3(4)
C20 Ru1 C17 79.1(3)
N2 Ru1 C16 93.4(3)
C18 Ru1 C16 67.1(4)
C19 Ru1 C16 78.1(3)
C20 Ru1 C16 65.0(3)
C17 Ru1 C16 37.1(4)
N2 Ru1 C21 118.9(3)
C18 Ru1 C21 79.1(3)
C19 Ru1 C21 65.1(4)
C20 Ru1 C21 35.5(3)
C17 Ru1 C21 66.3(4)
C16 Ru1 C21 36.0(3)
N2 Ru1 Cl1 86.86(15)
C18 Ru1 Cl1 154.6(4)
C19 Ru1 Cl1 115.8(3)
C20 Ru1 Cl1 92.0(3)
C17 Ru1 Cl1 157.0(4)
C16 Ru1 Cl1 120.0(3)
C21 Ru1 Cl1 94.2(3)
N2 Ru1 Se1 82.10(14)
C18 Ru1 Se1 96.0(3)
C19 Ru1 Se1 97.8(3)
C20 Ru1 Se1 123.2(3)
C17 Ru1 Se1 121.3(3)
C16 Ru1 Se1 158.2(3)
C21 Ru1 Se1 158.4(3)
Cl1 Ru1 Se1 81.28(5)
C1 Se1 C7 101.4(3)
C1 Se1 Ru1 105.3(2)
C7 Se1 Ru1 95.69(19)
N3 N2 N1 108.6(5)
N3 N2 Ru1 127.0(4)
N1 N2 Ru1 123.9(4)
N2 N3 C9 107.9(5)
N1 C7 Se1 110.8(4)
N1 C7 H7A 109.5
Se1 C7 H7A 109.5
N1 C7 H7B 109.5
Se1 C7 H7B 109.5
H7A C7 H7B 108.1
C8 N1 N2 109.6(5)
C8 N1 C7 128.3(6)
N2 N1 C7 122.0(5)
C20 C19 C18 119.5(8)
C20 C19 Ru1 71.9(5)
C18 C19 Ru1 70.1(4)
C20 C19 H19 119.7
C18 C19 H19 119.7
Ru1 C19 H19 119.7
N1 C8 C9 104.7(6)
N1 C8 H8 127.6
C9 C8 H8 127.6
N3 C9 C8 109.0(6)
N3 C9 C10 121.8(6)
C8 C9 C10 129.1(6)
C11 C10 C15 119.1(7)
C11 C10 C9 121.1(7)
C15 C10 C9 119.8(6)
C10 C11 C12 119.8(8)
C10 C11 H11 120.1
C12 C11 H11 120.1
C14 C15 C10 119.4(8)
C14 C15 H15 120.3
C10 C15 H15 120.3
C2 C1 C6 121.4(7)
C2 C1 Se1 122.8(6)
C6 C1 Se1 115.7(6)
C21 C16 C17 121.8(9)
C21 C16 Ru1 72.8(5)
C17 C16 Ru1 71.4(5)
C21 C16 H16 118.5
C17 C16 H16 118.5
Ru1 C16 H16 118.5
C16 C17 C18 118.7(8)
C16 C17 Ru1 71.5(5)
C18 C17 Ru1 70.4(5)
C16 C17 H17 120.2
C18 C17 H17 120.2
Ru1 C17 H17 120.2
C21 C20 C19 121.6(9)
C21 C20 Ru1 73.4(5)
C19 C20 Ru1 71.6(5)
C21 C20 H20 118.8
C19 C20 H20 118.8
Ru1 C20 H20 118.8
C1 C2 C3 119.4(8)
C1 C2 H2 120.3
C3 C2 H2 120.3
C13 C14 C15 121.3(9)
C13 C14 H14 119.4
C15 C14 H14 119.4
C1 C6 C5 118.5(9)
C1 C6 H6 120.8
C5 C6 H6 120.8
C17 C18 C19 117.6(8)
C17 C18 Ru1 71.9(5)
C19 C18 Ru1 70.7(4)
C17 C18 H18 120.9
C19 C18 H18 120.9
Ru1 C18 H18 120.9
C20 C21 C16 120.9(9)
C20 C21 Ru1 71.1(5)
C16 C21 Ru1 71.2(5)
C20 C21 H21 118.8
C16 C21 H21 118.8
Ru1 C21 H21 118.8
C13 C12 C11 120.7(8)
C13 C12 H12 119.7
C11 C12 H12 119.7
C14 C13 C12 119.7(8)
C14 C13 H13 120.1
C12 C13 H13 120.1
C5 C4 C3 121.5(9)
C5 C4 H4 119.3
C3 C4 H4 119.3
C4 C5 C6 119.9(9)
C4 C5 H5 120.0
C6 C5 H5 120.0
C4 C3 C2 119.3(9)
C4 C3 H3 120.4
C2 C3 H3 120.4
F3 P1 F6 93.3(4)
F3 P1 F5 94.8(5)
F6 P1 F5 91.2(4)
F3 P1 F2 87.0(4)
F6 P1 F2 89.2(4)
F5 P1 F2 178.2(4)
F3 P1 F1 176.8(5)
F6 P1 F1 89.5(4)
F5 P1 F1 86.7(4)
F2 P1 F1 91.6(4)
F3 P1 F4 88.5(4)
F6 P1 F4 178.2(4)
F5 P1 F4 88.9(3)
F2 P1 F4 90.7(3)
F1 P1 F4 88.7(4)

loop_
_geom_bond_atom_site_label_1
_geom_bond_atom_site_label_2
_geom_bond_distance
Ru1 N2 2.072(5)
Ru1 C18 2.157(7)
Ru1 C19 2.164(8)
Ru1 C20 2.167(7)
Ru1 C17 2.176(8)
Ru1 C16 2.177(7)
Ru1 C21 2.195(8)
Ru1 Cl1 2.3894(18)
Ru1 Se1 2.4859(9)
Se1 C1 1.932(7)
Se1 C7 1.966(6)
N2 N3 1.305(7)
N2 N1 1.348(7)
N3 C9 1.349(8)
C7 N1 1.451(8)
C7 H7A 0.9700
C7 H7B 0.9700
N1 C8 1.343(8)
C19 C20 1.357(13)
C19 C18 1.449(14)
C19 H19 0.9800
C8 C9 1.372(9)
C8 H8 0.9300
C9 C10 1.484(9)
C10 C11 1.389(10)
C10 C15 1.390(10)
C11 C12 1.391(10)
C11 H11 0.9300
C15 C14 1.388(10)
C15 H15 0.9300
C1 C2 1.375(10)
C1 C6 1.383(10)
C16 C21 1.351(13)
C16 C17 1.386(13)
C16 H16 0.9800
C17 C18 1.399(14)
C17 H17 0.9800
C20 C21 1.331(13)
C20 H20 0.9800
C2 C3 1.390(11)
C2 H2 0.9300
C14 C13 1.360(12)
C14 H14 0.9300
C6 C5 1.402(12)
C6 H6 0.9300
C18 H18 0.9800
C21 H21 0.9800
C12 C13 1.364(12)
C12 H12 0.9300
C13 H13 0.9300
C4 C5 1.357(13)
C4 C3 1.381(13)
C4 H4 0.9300
C5 H5 0.9300
C3 H3 0.9300
P1 F3 1.543(7)
P1 F6 1.553(6)
P1 F5 1.557(6)
P1 F2 1.574(6)
P1 F1 1.575(6)
P1 F4 1.583(5)

loop_
_geom_torsion_atom_site_label_1
_geom_torsion_atom_site_label_2
_geom_torsion_atom_site_label_3
_geom_torsion_atom_site_label_4
_geom_torsion
N2 Ru1 Se1 C1 89.3(3)
C18 Ru1 Se1 C1 -28.1(4)
C19 Ru1 Se1 C1 -67.5(4)
C20 Ru1 Se1 C1 -95.9(4)
C17 Ru1 Se1 C1 1.8(4)
C16 Ru1 Se1 C1 9.9(6)
C21 Ru1 Se1 C1 -103.5(7)
Cl1 Ru1 Se1 C1 177.4(2)
N2 Ru1 Se1 C7 -14.2(2)
C18 Ru1 Se1 C7 -131.6(4)
C19 Ru1 Se1 C7 -171.1(4)
C20 Ru1 Se1 C7 160.5(4)
C17 Ru1 Se1 C7 -101.8(4)
C16 Ru1 Se1 C7 -93.6(6)
C21 Ru1 Se1 C7 153.0(7)
Cl1 Ru1 Se1 C7 73.8(2)
C18 Ru1 N2 N3 -71.9(6)
C19 Ru1 N2 N3 -73.3(9)
C20 Ru1 N2 N3 25.6(9)
C17 Ru1 N2 N3 -43.2(6)
C16 Ru1 N2 N3 -6.1(6)
C21 Ru1 N2 N3 20.8(6)
Cl1 Ru1 N2 N3 113.8(5)
Se1 Ru1 N2 N3 -164.6(5)
C18 Ru1 N2 N1 98.8(6)
C19 Ru1 N2 N1 97.4(8)
C20 Ru1 N2 N1 -163.7(7)
C17 Ru1 N2 N1 127.5(6)
C16 Ru1 N2 N1 164.6(6)
C21 Ru1 N2 N1 -168.5(5)
Cl1 Ru1 N2 N1 -75.5(4)
Se1 Ru1 N2 N1 6.1(4)
N1 N2 N3 C9 1.0(6)
Ru1 N2 N3 C9 172.9(4)
C1 Se1 C7 N1 -83.8(5)
Ru1 Se1 C7 N1 23.1(5)
N3 N2 N1 C8 -1.1(7)
Ru1 N2 N1 C8 -173.2(4)
N3 N2 N1 C7 -177.4(5)
Ru1 N2 N1 C7 10.4(8)
Se1 C7 N1 C8 159.8(5)
Se1 C7 N1 N2 -24.5(7)
N2 Ru1 C19 C20 133.9(8)
C18 Ru1 C19 C20 132.0(8)
C17 Ru1 C19 C20 101.3(6)
C16 Ru1 C19 C20 63.7(6)
C21 Ru1 C19 C20 28.2(5)
Cl1 Ru1 C19 C20 -54.0(6)
Se1 Ru1 C19 C20 -138.0(5)
N2 Ru1 C19 C18 1.9(11)
C20 Ru1 C19 C18 -132.0(8)
C17 Ru1 C19 C18 -30.7(6)
C16 Ru1 C19 C18 -68.2(6)
C21 Ru1 C19 C18 -103.8(6)
Cl1 Ru1 C19 C18 174.1(5)
Se1 Ru1 C19 C18 90.0(6)
N2 N1 C8 C9 0.7(7)
C7 N1 C8 C9 176.7(6)
N2 N3 C9 C8 -0.6(7)
N2 N3 C9 C10 179.9(5)
N1 C8 C9 N3 -0.1(7)
N1 C8 C9 C10 179.4(6)
N3 C9 C10 C11 -173.6(6)
C8 C9 C10 C11 7.0(10)
N3 C9 C10 C15 6.5(9)
C8 C9 C10 C15 -172.9(7)
C15 C10 C11 C12 -0.9(10)
C9 C10 C11 C12 179.1(6)
C11 C10 C15 C14 1.9(11)
C9 C10 C15 C14 -178.2(6)
C7 Se1 C1 C2 34.8(7)
Ru1 Se1 C1 C2 -64.4(6)
C7 Se1 C1 C6 -148.5(5)
Ru1 Se1 C1 C6 112.3(5)
N2 Ru1 C16 C21 137.7(6)
C18 Ru1 C16 C21 -103.3(6)
C19 Ru1 C16 C21 -63.7(6)
C20 Ru1 C16 C21 -27.7(6)
C17 Ru1 C16 C21 -133.4(8)
Cl1 Ru1 C16 C21 49.4(6)
Se1 Ru1 C16 C21 -145.0(6)
N2 Ru1 C16 C17 -88.9(6)
C18 Ru1 C16 C17 30.1(5)
C19 Ru1 C16 C17 69.6(6)
C20 Ru1 C16 C17 105.7(6)
C21 Ru1 C16 C17 133.4(8)
Cl1 Ru1 C16 C17 -177.2(5)
Se1 Ru1 C16 C17 -11.6(10)
C21 C16 C17 C18 0.6(12)
Ru1 C16 C17 C18 -54.1(7)
C21 C16 C17 Ru1 54.8(7)
N2 Ru1 C17 C16 93.0(5)
C18 Ru1 C17 C16 -131.0(8)
C19 Ru1 C17 C16 -99.1(6)
C20 Ru1 C17 C16 -62.7(6)
C21 Ru1 C17 C16 -27.8(5)
Cl1 Ru1 C17 C16 6.1(10)
Se1 Ru1 C17 C16 175.0(4)
N2 Ru1 C17 C18 -136.0(6)
C19 Ru1 C17 C18 31.9(6)
C20 Ru1 C17 C18 68.3(6)
C16 Ru1 C17 C18 131.0(8)
C21 Ru1 C17 C18 103.2(6)
Cl1 Ru1 C17 C18 137.1(7)
Se1 Ru1 C17 C18 -54.0(6)
C18 C19 C20 C21 -2.7(13)
Ru1 C19 C20 C21 -56.1(8)
C18 C19 C20 Ru1 53.4(7)
N2 Ru1 C20 C21 -7.3(11)
C18 Ru1 C20 C21 102.0(7)
C19 Ru1 C20 C21 132.4(8)
C17 Ru1 C20 C21 64.3(6)
C16 Ru1 C20 C21 28.0(6)
Cl1 Ru1 C20 C21 -94.3(6)
Se1 Ru1 C20 C21 -175.2(5)
N2 Ru1 C20 C19 -139.8(7)
C18 Ru1 C20 C19 -30.4(6)
C17 Ru1 C20 C19 -68.1(6)
C16 Ru1 C20 C19 -104.4(6)
C21 Ru1 C20 C19 -132.4(8)
Cl1 Ru1 C20 C19 133.2(5)
Se1 Ru1 C20 C19 52.3(6)
C6 C1 C2 C3 1.1(12)
Se1 C1 C2 C3 177.6(6)
C10 C15 C14 C13 -1.4(12)
C2 C1 C6 C5 0.5(11)
Se1 C1 C6 C5 -176.2(6)
C16 C17 C18 C19 -1.1(12)
Ru1 C17 C18 C19 -55.7(6)
C16 C17 C18 Ru1 54.6(7)
C20 C19 C18 C17 2.1(12)
Ru1 C19 C18 C17 56.3(7)
C20 C19 C18 Ru1 -54.3(7)
N2 Ru1 C18 C17 51.7(6)
C19 Ru1 C18 C17 -129.1(8)
C20 Ru1 C18 C17 -100.6(6)
C16 Ru1 C18 C17 -29.6(5)
C21 Ru1 C18 C17 -65.3(6)
Cl1 Ru1 C18 C17 -141.7(7)
Se1 Ru1 C18 C17 136.0(6)
N2 Ru1 C18 C19 -179.2(5)
C20 Ru1 C18 C19 28.5(5)
C17 Ru1 C18 C19 129.1(8)
C16 Ru1 C18 C19 99.5(6)
C21 Ru1 C18 C19 63.8(6)
Cl1 Ru1 C18 C19 -12.5(10)
Se1 Ru1 C18 C19 -94.9(5)
C19 C20 C21 C16 2.2(13)
Ru1 C20 C21 C16 -53.0(8)
C19 C20 C21 Ru1 55.3(7)
C17 C16 C21 C20 -1.2(13)
Ru1 C16 C21 C20 53.0(8)
C17 C16 C21 Ru1 -54.2(7)
N2 Ru1 C21 C20 176.4(5)
C18 Ru1 C21 C20 -67.7(7)
C19 Ru1 C21 C20 -29.0(6)
C17 Ru1 C21 C20 -105.0(7)
C16 Ru1 C21 C20 -133.6(9)
Cl1 Ru1 C21 C20 87.7(6)
Se1 Ru1 C21 C20 10.9(11)
N2 Ru1 C21 C16 -50.0(7)
C18 Ru1 C21 C16 65.9(6)
C19 Ru1 C21 C16 104.6(7)
C20 Ru1 C21 C16 133.6(9)
C17 Ru1 C21 C16 28.6(6)
Cl1 Ru1 C21 C16 -138.7(6)
Se1 Ru1 C21 C16 144.5(7)
C10 C11 C12 C13 -0.5(11)
C15 C14 C13 C12 -0.1(13)
C11 C12 C13 C14 1.1(12)
C3 C4 C5 C6 1.2(15)
C1 C6 C5 C4 -1.6(12)
C5 C4 C3 C2 0.4(15)
C1 C2 C3 C4 -1.6(13)
